data_4127793
loop_
_publ_author_name
'Krebs, Kilian M.'
'Hanselmann, Dominik'
'Schubert, Hartmut'
'Wurst, Kai'
'Scheele, Marcus'
'Wesemann, Lars'

_publ_section_title
;
 Phosphine-Stabilized Digermavinylidene.
;
_journal_issue 8
_journal_name_full 'Journal of the American Chemical Society'
_journal_page_first 3424
_journal_page_last 3429
_journal_paper_doi 10.1021/jacs.8b13645
_journal_volume 141
_journal_year 2019
_chemical_formula_sum 'C60 H77 Cl2 Ge2 P'
_chemical_formula_weight 1045.26
_space_group_crystal_system monoclinic
_space_group_IT_number 14
_space_group_name_Hall '-P 2yn'
_space_group_name_H-M_alt 'P 1 21/n 1'
_symmetry_space_group_name_Hall '-P 2yn'
_symmetry_space_group_name_H-M 'P 1 21/n 1'
_atom_sites_solution_hydrogens geom
_audit_creation_method SHELXL-2014
_cell_angle_alpha 90
_cell_angle_beta 98.803(3)
_cell_angle_gamma 90
_cell_formula_units_Z 4
_cell_length_a 18.6494(9)
_cell_length_b 14.2540(7)
_cell_length_c 20.7950(11)
_cell_measurement_reflns_used 9607
_cell_measurement_temperature 100(2)
_cell_measurement_theta_max 27.20
_cell_measurement_theta_min 2.86
_cell_volume 5462.8(5)
_computing_cell_refinement 'Bruker SAINT'
_computing_data_collection 'Bruker APEX2'
_computing_data_reduction 'Bruker SAINT'
_computing_molecular_graphics 'Bruker SHELXTL'
_computing_publication_material 'Bruker SHELXTL'
_computing_structure_refinement 'SHELXL-2014 (Sheldrick 2014)'
_computing_structure_solution 'SHELXS-97 (Sheldrick 2008)'
_diffrn_ambient_temperature 100(2)
_diffrn_detector_area_resol_mean 8.3333
_diffrn_measured_fraction_theta_full 0.999
_diffrn_measured_fraction_theta_max 0.992
_diffrn_measurement_device_type 'Bruker APEX-II CCD'
_diffrn_measurement_method '\f and \w scans'
_diffrn_radiation_type MoK\a
_diffrn_radiation_wavelength 0.71073
_diffrn_reflns_av_R_equivalents 0.0394
_diffrn_reflns_av_unetI/netI 0.0245
_diffrn_reflns_Laue_measured_fraction_full 0.999
_diffrn_reflns_Laue_measured_fraction_max 0.992
_diffrn_reflns_limit_h_max 23
_diffrn_reflns_limit_h_min -23
_diffrn_reflns_limit_k_max 18
_diffrn_reflns_limit_k_min -18
_diffrn_reflns_limit_l_max 26
_diffrn_reflns_limit_l_min -26
_diffrn_reflns_number 100484
_diffrn_reflns_point_group_measured_fraction_full 0.999
_diffrn_reflns_point_group_measured_fraction_max 0.992
_diffrn_reflns_theta_full 25.242
_diffrn_reflns_theta_max 27.235
_diffrn_reflns_theta_min 1.739
_diffrn_source 'sealed tube'
_exptl_absorpt_coefficient_mu 1.264
_exptl_absorpt_correction_T_max 0.9026
_exptl_absorpt_correction_T_min 0.7163
_exptl_absorpt_correction_type numerical
_exptl_absorpt_process_details 'SADABS V2008/1 (Bruker AXS)'
_exptl_crystal_colour colourless
_exptl_crystal_density_diffrn 1.271
_exptl_crystal_description prism
_exptl_crystal_F_000 2200
_exptl_crystal_size_max 0.400
_exptl_crystal_size_mid 0.229
_exptl_crystal_size_min 0.149
_refine_diff_density_max 1.170
_refine_diff_density_min -0.891
_refine_diff_density_rms 0.091
_refine_ls_extinction_method none
_refine_ls_goodness_of_fit_ref 1.266
_refine_ls_hydrogen_treatment constr
_refine_ls_matrix_type full
_refine_ls_number_parameters 621
_refine_ls_number_reflns 12133
_refine_ls_number_restraints 80
_refine_ls_restrained_S_all 1.283
_refine_ls_R_factor_all 0.0587
_refine_ls_R_factor_gt 0.0518
_refine_ls_shift/su_max 0.001
_refine_ls_shift/su_mean 0.000
_refine_ls_structure_factor_coef Fsqd
_refine_ls_weighting_details 'w=1/[\s^2^(Fo^2^)+21.6349P] where P=(Fo^2^+2Fc^2^)/3'
_refine_ls_weighting_scheme calc
_refine_ls_wR_factor_gt 0.1139
_refine_ls_wR_factor_ref 0.1162
_reflns_Friedel_coverage 0.000
_reflns_number_gt 10852
_reflns_number_total 12133
_reflns_threshold_expression 'I > 2\s(I)'
_cod_data_source_file ja8b13645_si_002.cif
_cod_data_source_block KK403_0m_a
_cod_database_code 4127793
_shelx_space_group_comment
;
The symmetry employed for this shelxl refinement is uniquely defined
by the following loop, which should always be used as a source of
symmetry information in preference to the above space-group names.
They are only intended as comments.
;
_shelx_estimated_absorpt_t_min 0.632
_shelx_estimated_absorpt_t_max 0.834
_shelxl_version_number 2014-3

loop_
_space_group_symop_operation_xyz
'x, y, z'
'-x+1/2, y+1/2, -z+1/2'
'-x, -y, -z'
'x-1/2, -y-1/2, z-1/2'

loop_
_atom_site_label
_atom_site_type_symbol
_atom_site_fract_x
_atom_site_fract_y
_atom_site_fract_z
_atom_site_U_iso_or_equiv
_atom_site_adp_type
_atom_site_occupancy
_atom_site_site_symmetry_order
_atom_site_calc_flag
_atom_site_refinement_flags_posn
_atom_site_refinement_flags_adp
_atom_site_refinement_flags_occupancy
_atom_site_disorder_assembly
_atom_site_disorder_group
Ge01 Ge 0.27831(2) 0.25823(2) 0.45792(2) 0.01222(8) Uani 1 1 d . . . . .
C1 C 0.33700(18) 0.1473(2) 0.44203(17) 0.0157(7) Uani 1 1 d . . . . .
P1 P 0.38876(5) 0.27026(6) 0.35668(4) 0.01403(17) Uani 1 1 d . . . . .
Ge02 Ge 0.26406(2) 0.33724(3) 0.34828(2) 0.01478(9) Uani 1 1 d . . . . .
C2 C 0.33585(19) 0.0620(3) 0.47495(18) 0.0192(7) Uani 1 1 d . . . . .
H2 H 0.3027 0.0530 0.5048 0.023 Uiso 1 1 calc R U . . .
Cl03 Cl 0.35853(5) 0.33254(6) 0.52778(4) 0.01880(17) Uani 1 1 d . . . . .
C3 C 0.3833(2) -0.0101(3) 0.46414(19) 0.0232(8) Uani 1 1 d . . . . .
H3 H 0.3830 -0.0672 0.4877 0.028 Uiso 1 1 calc R U . . .
Cl04 Cl 0.29847(5) 0.48496(6) 0.38126(4) 0.02167(18) Uani 1 1 d . . . . .
C4 C 0.4306(2) 0.0007(3) 0.41958(19) 0.0244(8) Uani 1 1 d . . . . .
H4 H 0.4623 -0.0490 0.4123 0.029 Uiso 1 1 calc R U . . .
C6 C 0.38534(18) 0.1577(2) 0.39711(17) 0.0166(7) Uani 1 1 d . . . . .
C5 C 0.4317(2) 0.0842(3) 0.38559(19) 0.0220(8) Uani 1 1 d . . . . .
H5 H 0.4637 0.0916 0.3546 0.026 Uiso 1 1 calc R U . . .
C9 C 0.5710(2) 0.3411(4) 0.4822(2) 0.0409(12) Uani 1 1 d . . . . .
H9 H 0.6021 0.3125 0.5171 0.049 Uiso 1 1 calc R U . . .
C8 C 0.5133(2) 0.2905(3) 0.4493(2) 0.0329(10) Uani 1 1 d . . . . .
H8 H 0.5053 0.2277 0.4617 0.039 Uiso 1 1 calc R U . . .
C7 C 0.46729(18) 0.3312(3) 0.39839(17) 0.0168(7) Uani 1 1 d . . . . .
C10 C 0.5836(2) 0.4317(3) 0.46509(19) 0.0271(9) Uani 1 1 d . . . . .
H10 H 0.6235 0.4656 0.4878 0.032 Uiso 1 1 calc R U . . .
C11 C 0.5379(2) 0.4734(3) 0.4144(2) 0.0272(9) Uani 1 1 d . . . . .
H11 H 0.5463 0.5362 0.4023 0.033 Uiso 1 1 calc R U . . .
C12 C 0.4796(2) 0.4234(3) 0.38129(19) 0.0230(8) Uani 1 1 d . . . . .
H12 H 0.4480 0.4524 0.3468 0.028 Uiso 1 1 calc R U . . .
C14 C 0.4716(2) 0.2655(3) 0.25428(19) 0.0222(8) Uani 1 1 d . . . . .
H14 H 0.5084 0.2978 0.2824 0.027 Uiso 1 1 calc R U . . .
C13 C 0.40702(19) 0.2420(3) 0.27565(17) 0.0181(7) Uani 1 1 d . . . . .
C15 C 0.4823(2) 0.2414(3) 0.1914(2) 0.0291(9) Uani 1 1 d . . . . .
H15 H 0.5264 0.2578 0.1766 0.035 Uiso 1 1 calc R U . . .
C17 C 0.3641(2) 0.1715(3) 0.1715(2) 0.0306(9) Uani 1 1 d . . . . .
H17 H 0.3272 0.1394 0.1433 0.037 Uiso 1 1 calc R U . . .
C16 C 0.4289(2) 0.1938(3) 0.1506(2) 0.0308(9) Uani 1 1 d . . . . .
H16 H 0.4368 0.1764 0.1082 0.037 Uiso 1 1 calc R U . . .
C18 C 0.3529(2) 0.1961(3) 0.23356(19) 0.0259(8) Uani 1 1 d . . . . .
H18 H 0.3081 0.1815 0.2476 0.031 Uiso 1 1 calc R U . . .
C19 C 0.19862(18) 0.2095(2) 0.50175(17) 0.0149(7) Uani 1 1 d . . . . .
C20 C 0.19986(19) 0.2034(2) 0.56957(18) 0.0180(7) Uani 1 1 d . . . . .
C21 C 0.1449(2) 0.1520(3) 0.5930(2) 0.0245(8) Uani 1 1 d . . . . .
H21 H 0.1466 0.1449 0.6387 0.029 Uiso 1 1 calc R U . . .
C22 C 0.0886(2) 0.1117(3) 0.5516(2) 0.0289(9) Uani 1 1 d . . . . .
H22 H 0.0532 0.0752 0.5686 0.035 Uiso 1 1 calc R U . . .
C23 C 0.0840(2) 0.1245(3) 0.4854(2) 0.0271(9) Uani 1 1 d . . . . .
H23 H 0.0437 0.0997 0.4569 0.033 Uiso 1 1 calc R U . . .
C24 C 0.13829(19) 0.1739(2) 0.45969(19) 0.0194(7) Uani 1 1 d . . . . .
C25 C 0.12567(18) 0.1956(2) 0.38800(19) 0.0185(7) Uani 1 1 d . . . . .
C26 C 0.09185(19) 0.2818(3) 0.36765(19) 0.0207(8) Uani 1 1 d . . . . .
C27 C 0.07960(19) 0.3031(3) 0.3019(2) 0.0217(8) Uani 1 1 d . . . . .
H27 H 0.0568 0.3610 0.2884 0.026 Uiso 1 1 calc R U . . .
C28 C 0.09936(19) 0.2434(3) 0.25481(19) 0.0226(8) Uani 1 1 d . . . . .
C29 C 0.1305(2) 0.1577(3) 0.27555(19) 0.0237(8) Uani 1 1 d . . . . .
H29 H 0.1431 0.1151 0.2440 0.028 Uiso 1 1 calc R U . . .
C30 C 0.14366(19) 0.1322(2) 0.34112(19) 0.0201(8) Uani 1 1 d . . . . .
C31 C 0.1726(2) 0.0343(3) 0.3591(2) 0.0256(8) Uani 1 1 d . . . . .
H31 H 0.1914 0.0333 0.4068 0.031 Uiso 1 1 calc R U . . .
C32 C 0.2338(2) 0.0040(3) 0.3227(2) 0.0287(9) Uani 1 1 d . . . . .
H32A H 0.2550 -0.0547 0.3414 0.043 Uiso 1 1 calc R U . . .
H32B H 0.2712 0.0528 0.3268 0.043 Uiso 1 1 calc R U . . .
H32C H 0.2145 -0.0056 0.2767 0.043 Uiso 1 1 calc R U . . .
C105 C 0.8543(5) 0.1309(9) 0.4918(4) 0.147(5) Uani 1 1 d D U . . .
H10V H 0.8416 0.0915 0.4531 0.221 Uiso 1 1 calc R U . . .
H10W H 0.8760 0.0918 0.5285 0.221 Uiso 1 1 calc R U . . .
H10X H 0.8893 0.1789 0.4832 0.221 Uiso 1 1 calc R U . . .
C104 C 0.7901(4) 0.1756(7) 0.5075(4) 0.111(3) Uani 1 1 d D U . . .
H10A H 0.8033 0.2129 0.5477 0.133 Uiso 1 1 calc R U . . .
H10B H 0.7555 0.1265 0.5166 0.133 Uiso 1 1 calc R U . . .
C103 C 0.7534(7) 0.2378(7) 0.4555(4) 0.146(4) Uani 1 1 d D U . . .
H10C H 0.7167 0.2753 0.4738 0.176 Uiso 1 1 calc R U . . .
H10D H 0.7899 0.2820 0.4431 0.176 Uiso 1 1 calc R U . . .
C102 C 0.7180(5) 0.1920(7) 0.3972(4) 0.133(4) Uani 1 1 d D U . . .
H10E H 0.6842 0.1445 0.4101 0.160 Uiso 1 1 calc R U . . .
H10F H 0.7554 0.1579 0.3775 0.160 Uiso 1 1 calc R U . . .
C101 C 0.6778(8) 0.2507(10) 0.3474(4) 0.192(7) Uani 1 1 d D U . . .
H10G H 0.6273 0.2500 0.3568 0.231 Uiso 1 1 calc R U . . .
H10H H 0.6961 0.3150 0.3577 0.231 Uiso 1 1 calc R U . . .
C100 C 0.6714(5) 0.2439(7) 0.2818(4) 0.100(3) Uani 1 1 d D U . . .
H10S H 0.6354 0.1957 0.2663 0.151 Uiso 1 1 calc R U . . .
H10T H 0.7184 0.2267 0.2697 0.151 Uiso 1 1 calc R U . . .
H10U H 0.6557 0.3044 0.2621 0.151 Uiso 1 1 calc R U . . .
C33 C 0.1097(3) -0.0366(3) 0.3455(3) 0.0411(12) Uani 1 1 d . . . . .
H33A H 0.0721 -0.0203 0.3717 0.062 Uiso 1 1 calc R U . . .
H33B H 0.1279 -0.0999 0.3569 0.062 Uiso 1 1 calc R U . . .
H33C H 0.0892 -0.0346 0.2992 0.062 Uiso 1 1 calc R U . . .
C34 C 0.0668(2) 0.3499(3) 0.4164(2) 0.0256(8) Uani 1 1 d . . . . .
H34 H 0.0915 0.3316 0.4607 0.031 Uiso 1 1 calc R U . . .
C35 C -0.0152(2) 0.3419(4) 0.4163(3) 0.0473(13) Uani 1 1 d . . . . .
H35A H -0.0295 0.3842 0.4492 0.071 Uiso 1 1 calc R U . . .
H35B H -0.0274 0.2772 0.4262 0.071 Uiso 1 1 calc R U . . .
H35C H -0.0410 0.3594 0.3733 0.071 Uiso 1 1 calc R U . . .
C36 C 0.0873(2) 0.4513(3) 0.4048(2) 0.0325(10) Uani 1 1 d . . . . .
H36A H 0.0744 0.4910 0.4398 0.049 Uiso 1 1 calc R U . . .
H36B H 0.0611 0.4728 0.3630 0.049 Uiso 1 1 calc R U . . .
H36C H 0.1397 0.4555 0.4042 0.049 Uiso 1 1 calc R U . . .
C37 C 0.0880(2) 0.2710(3) 0.18396(19) 0.0246(8) Uani 1 1 d . . . . .
H37 H 0.0709 0.3376 0.1809 0.030 Uiso 1 1 calc R U . . .
C38 C 0.0294(2) 0.2107(3) 0.1441(2) 0.0362(10) Uani 1 1 d . . . . .
H38A H -0.0144 0.2110 0.1648 0.054 Uiso 1 1 calc R U . . .
H38B H 0.0471 0.1462 0.1420 0.054 Uiso 1 1 calc R U . . .
H38C H 0.0180 0.2363 0.1000 0.054 Uiso 1 1 calc R U . . .
C39 C 0.1587(2) 0.2658(3) 0.1552(2) 0.0297(9) Uani 1 1 d . . . . .
H39A H 0.1731 0.2001 0.1520 0.045 Uiso 1 1 calc R U . . .
H39B H 0.1969 0.2999 0.1834 0.045 Uiso 1 1 calc R U . . .
H39C H 0.1514 0.2942 0.1118 0.045 Uiso 1 1 calc R U . . .
C40 C 0.2520(2) 0.2552(3) 0.61954(17) 0.0196(7) Uani 1 1 d . . . . .
C41 C 0.2428(2) 0.3533(3) 0.62659(18) 0.0226(8) Uani 1 1 d . . . . .
C42 C 0.2872(3) 0.4001(3) 0.67593(19) 0.0310(10) Uani 1 1 d . . . . .
H42 H 0.2805 0.4656 0.6810 0.037 Uiso 1 1 calc R U . . .
C43 C 0.3409(3) 0.3548(3) 0.7181(2) 0.0402(12) Uani 1 1 d . . . . .
C44 C 0.3493(3) 0.2590(3) 0.7101(2) 0.0339(10) Uani 1 1 d . . . . .
H44 H 0.3858 0.2267 0.7386 0.041 Uiso 1 1 calc R U . . .
C45 C 0.3059(2) 0.2088(3) 0.66173(18) 0.0227(8) Uani 1 1 d . . . . .
C46 C 0.3198(2) 0.1038(3) 0.65646(19) 0.0224(8) Uani 1 1 d . . . . .
H46 H 0.2851 0.0788 0.6190 0.027 Uiso 1 1 calc R U . . .
C47 C 0.3970(2) 0.0840(3) 0.6433(2) 0.0309(9) Uani 1 1 d . . . . .
H47A H 0.4320 0.1053 0.6804 0.046 Uiso 1 1 calc R U . . .
H47B H 0.4054 0.1175 0.6040 0.046 Uiso 1 1 calc R U . . .
H47C H 0.4030 0.0165 0.6371 0.046 Uiso 1 1 calc R U . . .
C48 C 0.3060(3) 0.0525(3) 0.7178(2) 0.0328(10) Uani 1 1 d . . . . .
H48A H 0.3410 0.0737 0.7550 0.049 Uiso 1 1 calc R U . . .
H48B H 0.3115 -0.0152 0.7119 0.049 Uiso 1 1 calc R U . . .
H48C H 0.2567 0.0659 0.7260 0.049 Uiso 1 1 calc R U . . .
C49 C 0.1851(2) 0.4077(3) 0.5816(2) 0.0246(8) Uani 1 1 d . . . . .
H49 H 0.1809 0.3779 0.5376 0.030 Uiso 1 1 calc R U . . .
C50 C 0.1104(3) 0.3997(3) 0.6034(3) 0.0429(12) Uani 1 1 d . . . . .
H50A H 0.1129 0.4258 0.6473 0.064 Uiso 1 1 calc R U . . .
H50B H 0.0961 0.3336 0.6037 0.064 Uiso 1 1 calc R U . . .
H50C H 0.0746 0.4347 0.5733 0.064 Uiso 1 1 calc R U . . .
C51 C 0.2040(2) 0.5104(3) 0.5733(2) 0.0332(10) Uani 1 1 d . . . . .
H51A H 0.2532 0.5152 0.5627 0.050 Uiso 1 1 calc R U . . .
H51B H 0.2013 0.5443 0.6139 0.050 Uiso 1 1 calc R U . . .
H51C H 0.1695 0.5380 0.5380 0.050 Uiso 1 1 calc R U . . .
C53 C 0.4185(3) 0.4967(4) 0.7507(2) 0.0381(11) Uani 1 1 d . . . . .
H54S H 0.4369 0.5372 0.7877 0.057 Uiso 0.576(16) 1 calc R U P A 1
H54T H 0.3872 0.5334 0.7178 0.057 Uiso 0.576(16) 1 calc R U P A 1
H54Z H 0.4593 0.4711 0.7318 0.057 Uiso 0.576(16) 1 calc R U P A 1
H54V H 0.3729 0.5310 0.7504 0.057 Uiso 0.424(16) 1 calc R U P A 2
H54W H 0.4327 0.4992 0.7073 0.057 Uiso 0.424(16) 1 calc R U P A 2
H54X H 0.4565 0.5256 0.7824 0.057 Uiso 0.424(16) 1 calc R U P A 2
C54 C 0.4205(5) 0.3567(6) 0.8258(3) 0.027(2) Uani 0.576(16) 1 d . . P A 1
H54A H 0.3909 0.3083 0.8425 0.041 Uiso 0.576(16) 1 calc R U P A 1
H54B H 0.4417 0.3977 0.8615 0.041 Uiso 0.576(16) 1 calc R U P A 1
H54C H 0.4594 0.3267 0.8063 0.041 Uiso 0.576(16) 1 calc R U P A 1
C57 C 0.3735(6) 0.4140(5) 0.7748(3) 0.0204(19) Uani 0.576(16) 1 d . . P A 1
H57 H 0.3330 0.4417 0.7950 0.025 Uiso 0.576(16) 1 calc R U P A 1
C55 C 0.3829(8) 0.3917(8) 0.8340(5) 0.032(4) Uani 0.424(16) 1 d . . P A 2
H55A H 0.4184 0.4201 0.8680 0.049 Uiso 0.424(16) 1 calc R U P A 2
H55B H 0.3776 0.3250 0.8435 0.049 Uiso 0.424(16) 1 calc R U P A 2
H55C H 0.3360 0.4232 0.8326 0.049 Uiso 0.424(16) 1 calc R U P A 2
C56 C 0.4090(7) 0.4024(8) 0.7682(5) 0.026(3) Uani 0.424(16) 1 d . . P A 2
H56 H 0.4547 0.3660 0.7675 0.031 Uiso 0.424(16) 1 calc R U P A 2

loop_
_atom_site_aniso_label
_atom_site_aniso_U_11
_atom_site_aniso_U_22
_atom_site_aniso_U_33
_atom_site_aniso_U_23
_atom_site_aniso_U_13
_atom_site_aniso_U_12
Ge01 0.01060(16) 0.01234(17) 0.01413(17) -0.00011(13) 0.00318(13) -0.00132(13)
C1 0.0126(15) 0.0157(17) 0.0183(17) -0.0012(13) 0.0005(13) -0.0001(13)
P1 0.0120(4) 0.0160(4) 0.0145(4) -0.0015(3) 0.0034(3) -0.0007(3)
Ge02 0.01218(17) 0.01812(18) 0.01362(17) 0.00010(14) 0.00066(13) -0.00059(14)
C2 0.0186(17) 0.0183(18) 0.0203(18) 0.0001(14) 0.0015(14) -0.0006(14)
Cl03 0.0181(4) 0.0221(4) 0.0160(4) -0.0030(3) 0.0018(3) -0.0060(3)
C3 0.027(2) 0.0168(18) 0.0235(19) 0.0009(15) -0.0031(16) 0.0013(15)
Cl04 0.0243(4) 0.0155(4) 0.0249(5) 0.0007(3) 0.0028(4) 0.0006(3)
C4 0.0231(19) 0.0226(19) 0.027(2) -0.0046(16) 0.0006(16) 0.0083(15)
C6 0.0145(16) 0.0159(17) 0.0183(17) -0.0013(14) -0.0004(13) -0.0011(13)
C5 0.0181(18) 0.0238(19) 0.0242(19) -0.0029(15) 0.0037(15) 0.0034(15)
C9 0.032(2) 0.054(3) 0.031(2) 0.020(2) -0.0145(19) -0.019(2)
C8 0.026(2) 0.034(2) 0.036(2) 0.0187(19) -0.0061(18) -0.0122(18)
C7 0.0123(15) 0.0233(18) 0.0154(16) -0.0029(14) 0.0040(13) -0.0033(13)
C10 0.0186(18) 0.042(2) 0.0195(19) -0.0020(17) -0.0004(15) -0.0105(17)
C11 0.024(2) 0.022(2) 0.034(2) -0.0069(17) -0.0012(17) -0.0025(16)
C12 0.0213(19) 0.0210(19) 0.025(2) -0.0008(15) -0.0039(15) 0.0013(15)
C14 0.0187(17) 0.0236(19) 0.026(2) -0.0026(16) 0.0085(15) 0.0031(15)
C13 0.0186(17) 0.0190(17) 0.0177(17) -0.0007(14) 0.0057(14) 0.0026(14)
C15 0.031(2) 0.031(2) 0.029(2) -0.0035(18) 0.0169(18) 0.0047(18)
C17 0.037(2) 0.030(2) 0.023(2) -0.0088(17) 0.0003(18) 0.0005(18)
C16 0.043(2) 0.030(2) 0.021(2) -0.0064(17) 0.0097(18) 0.0099(19)
C18 0.0241(19) 0.032(2) 0.021(2) -0.0069(16) 0.0031(16) -0.0013(16)
C19 0.0118(15) 0.0117(15) 0.0220(18) 0.0020(13) 0.0054(14) -0.0006(12)
C20 0.0155(17) 0.0156(16) 0.0248(19) 0.0032(14) 0.0090(15) 0.0019(13)
C21 0.0255(19) 0.024(2) 0.027(2) 0.0066(16) 0.0135(16) -0.0005(16)
C22 0.024(2) 0.025(2) 0.040(2) 0.0085(18) 0.0129(18) -0.0063(16)
C23 0.0158(18) 0.023(2) 0.041(2) 0.0075(18) 0.0024(17) -0.0059(15)
C24 0.0147(16) 0.0141(17) 0.029(2) 0.0034(15) 0.0043(15) 0.0004(13)
C25 0.0097(15) 0.0173(17) 0.027(2) 0.0042(15) -0.0022(14) -0.0050(13)
C26 0.0124(16) 0.0206(18) 0.028(2) 0.0048(15) 0.0001(15) -0.0027(14)
C27 0.0132(16) 0.0175(17) 0.034(2) 0.0060(16) 0.0011(15) -0.0011(13)
C28 0.0171(17) 0.0201(18) 0.027(2) 0.0048(16) -0.0077(15) -0.0055(14)
C29 0.0228(19) 0.0182(18) 0.027(2) -0.0023(15) -0.0067(16) -0.0022(15)
C30 0.0154(17) 0.0147(17) 0.027(2) 0.0030(15) -0.0069(15) -0.0039(13)
C31 0.027(2) 0.0147(18) 0.030(2) 0.0002(16) -0.0092(17) -0.0017(15)
C32 0.033(2) 0.022(2) 0.026(2) -0.0046(16) -0.0115(17) 0.0065(17)
C105 0.088(6) 0.275(15) 0.084(6) 0.103(8) 0.028(5) 0.062(7)
C104 0.083(6) 0.163(9) 0.080(5) 0.034(6) -0.009(4) 0.020(6)
C103 0.187(10) 0.118(8) 0.119(7) -0.031(6) -0.026(7) 0.075(7)
C102 0.108(7) 0.173(10) 0.102(6) -0.048(6) -0.038(5) 0.081(7)
C101 0.240(13) 0.242(13) 0.085(6) -0.035(8) -0.008(7) 0.169(11)
C100 0.101(6) 0.122(7) 0.092(5) 0.009(5) 0.060(5) 0.049(5)
C33 0.042(3) 0.020(2) 0.054(3) 0.007(2) -0.020(2) -0.0132(19)
C34 0.0214(19) 0.023(2) 0.033(2) 0.0066(17) 0.0053(16) 0.0051(15)
C35 0.025(2) 0.039(3) 0.083(4) 0.001(3) 0.024(2) 0.002(2)
C36 0.035(2) 0.023(2) 0.042(3) -0.0012(18) 0.011(2) -0.0001(17)
C37 0.028(2) 0.0190(18) 0.024(2) 0.0034(15) -0.0041(16) 0.0006(15)
C38 0.028(2) 0.045(3) 0.031(2) 0.003(2) -0.0103(19) -0.0055(19)
C39 0.032(2) 0.027(2) 0.028(2) 0.0046(17) -0.0034(17) -0.0103(17)
C40 0.0231(18) 0.0211(18) 0.0172(17) 0.0008(14) 0.0115(14) -0.0018(15)
C41 0.031(2) 0.0217(19) 0.0183(18) -0.0005(15) 0.0151(16) 0.0013(16)
C42 0.058(3) 0.0190(19) 0.0176(19) -0.0023(15) 0.0124(19) -0.0044(19)
C43 0.073(4) 0.026(2) 0.018(2) -0.0024(17) -0.004(2) -0.010(2)
C44 0.052(3) 0.027(2) 0.020(2) 0.0056(17) -0.0045(19) -0.008(2)
C45 0.033(2) 0.0208(19) 0.0153(18) 0.0019(14) 0.0080(16) -0.0033(16)
C46 0.028(2) 0.0201(18) 0.0194(19) 0.0029(15) 0.0030(16) -0.0021(15)
C47 0.027(2) 0.031(2) 0.033(2) -0.0016(18) 0.0011(18) -0.0004(17)
C48 0.042(3) 0.026(2) 0.029(2) 0.0104(18) 0.0035(19) -0.0043(19)
C49 0.029(2) 0.0182(18) 0.030(2) -0.0007(16) 0.0158(17) 0.0014(15)
C50 0.039(3) 0.034(2) 0.063(3) 0.007(2) 0.031(2) 0.005(2)
C51 0.035(2) 0.022(2) 0.043(3) 0.0063(19) 0.010(2) 0.0001(18)
C53 0.031(2) 0.049(3) 0.032(2) 0.001(2) -0.0005(19) -0.012(2)
C54 0.023(4) 0.035(5) 0.023(4) -0.002(3) 0.000(3) 0.004(4)
C57 0.019(5) 0.025(4) 0.017(3) -0.001(3) 0.003(3) 0.001(3)
C55 0.045(8) 0.026(6) 0.022(5) -0.004(4) -0.009(5) 0.004(5)
C56 0.008(5) 0.044(6) 0.026(5) -0.016(4) 0.002(4) -0.002(4)

loop_
_atom_type_symbol
_atom_type_description
_atom_type_scat_dispersion_real
_atom_type_scat_dispersion_imag
_atom_type_scat_source
C C 0.0033 0.0016 'International Tables Vol C Tables 4.2.6.8 and 6.1.1.4'
P P 0.1023 0.0942 'International Tables Vol C Tables 4.2.6.8 and 6.1.1.4'
Cl Cl 0.1484 0.1585 'International Tables Vol C Tables 4.2.6.8 and 6.1.1.4'
Ge Ge 0.1547 1.8001 'International Tables Vol C Tables 4.2.6.8 and 6.1.1.4'
H H 0.0000 0.0000 'International Tables Vol C Tables 4.2.6.8 and 6.1.1.4'

loop_
_geom_angle_atom_site_label_1
_geom_angle_atom_site_label_2
_geom_angle_atom_site_label_3
_geom_angle
C1 Ge01 C19 105.62(14)
C1 Ge01 Cl03 99.09(10)
C19 Ge01 Cl03 110.36(11)
C1 Ge01 Ge02 100.98(10)
C19 Ge01 Ge02 126.11(10)
Cl03 Ge01 Ge02 110.51(3)
C2 C1 C6 118.6(3)
C2 C1 Ge01 124.3(3)
C6 C1 Ge01 117.0(3)
C7 P1 C13 107.41(16)
C7 P1 C6 106.58(17)
C13 P1 C6 104.98(17)
C7 P1 Ge02 121.89(12)
C13 P1 Ge02 108.98(12)
C6 P1 Ge02 105.77(11)
Cl04 Ge02 P1 96.67(3)
Cl04 Ge02 Ge01 98.92(3)
P1 Ge02 Ge01 78.32(2)
C3 C2 C1 120.3(3)
C3 C2 H2 119.9
C1 C2 H2 119.9
C4 C3 C2 120.7(4)
C4 C3 H3 119.6
C2 C3 H3 119.6
C3 C4 C5 119.8(3)
C3 C4 H4 120.1
C5 C4 H4 120.1
C1 C6 C5 120.7(3)
C1 C6 P1 118.3(3)
C5 C6 P1 121.0(3)
C4 C5 C6 119.9(3)
C4 C5 H5 120.1
C6 C5 H5 120.1
C10 C9 C8 121.0(4)
C10 C9 H9 119.5
C8 C9 H9 119.5
C7 C8 C9 120.2(4)
C7 C8 H8 119.9
C9 C8 H8 119.9
C8 C7 C12 119.0(3)
C8 C7 P1 121.9(3)
C12 C7 P1 119.0(3)
C9 C10 C11 119.5(4)
C9 C10 H10 120.3
C11 C10 H10 120.3
C10 C11 C12 120.0(4)
C10 C11 H11 120.0
C12 C11 H11 120.0
C7 C12 C11 120.3(4)
C7 C12 H12 119.8
C11 C12 H12 119.8
C13 C14 C15 119.8(4)
C13 C14 H14 120.1
C15 C14 H14 120.1
C14 C13 C18 119.5(3)
C14 C13 P1 122.6(3)
C18 C13 P1 117.8(3)
C16 C15 C14 120.1(4)
C16 C15 H15 120.0
C14 C15 H15 120.0
C18 C17 C16 119.9(4)
C18 C17 H17 120.1
C16 C17 H17 120.1
C17 C16 C15 120.2(4)
C17 C16 H16 119.9
C15 C16 H16 119.9
C17 C18 C13 120.5(4)
C17 C18 H18 119.8
C13 C18 H18 119.8
C24 C19 C20 119.2(3)
C24 C19 Ge01 115.1(3)
C20 C19 Ge01 125.6(3)
C21 C20 C19 118.6(3)
C21 C20 C40 116.4(3)
C19 C20 C40 124.8(3)
C22 C21 C20 121.8(4)
C22 C21 H21 119.1
C20 C21 H21 119.1
C21 C22 C23 119.7(4)
C21 C22 H22 120.2
C23 C22 H22 120.2
C22 C23 C24 120.5(4)
C22 C23 H23 119.7
C24 C23 H23 119.7
C23 C24 C19 119.9(4)
C23 C24 C25 117.8(3)
C19 C24 C25 122.0(3)
C30 C25 C26 119.5(3)
C30 C25 C24 122.5(3)
C26 C25 C24 118.0(3)
C27 C26 C25 119.0(4)
C27 C26 C34 119.6(3)
C25 C26 C34 121.4(3)
C26 C27 C28 122.6(3)
C26 C27 H27 118.7
C28 C27 H27 118.7
C27 C28 C29 117.6(4)
C27 C28 C37 121.0(3)
C29 C28 C37 121.4(4)
C28 C29 C30 122.3(4)
C28 C29 H29 118.9
C30 C29 H29 118.9
C29 C30 C25 119.0(3)
C29 C30 C31 118.7(4)
C25 C30 C31 122.1(3)
C30 C31 C32 113.8(3)
C30 C31 C33 108.9(3)
C32 C31 C33 109.3(4)
C30 C31 H31 108.2
C32 C31 H31 108.2
C33 C31 H31 108.2
C31 C32 H32A 109.5
C31 C32 H32B 109.5
H32A C32 H32B 109.5
C31 C32 H32C 109.5
H32A C32 H32C 109.5
H32B C32 H32C 109.5
C104 C105 H10V 109.5
C104 C105 H10W 109.5
H10V C105 H10W 109.5
C104 C105 H10X 109.5
H10V C105 H10X 109.5
H10W C105 H10X 109.5
C105 C104 C103 114.1(8)
C105 C104 H10A 108.7
C103 C104 H10A 108.7
C105 C104 H10B 108.7
C103 C104 H10B 108.7
H10A C104 H10B 107.6
C102 C103 C104 116.3(8)
C102 C103 H10C 108.2
C104 C103 H10C 108.2
C102 C103 H10D 108.2
C104 C103 H10D 108.2
H10C C103 H10D 107.4
C103 C102 C101 117.4(9)
C103 C102 H10E 108.0
C101 C102 H10E 108.0
C103 C102 H10F 108.0
C101 C102 H10F 108.0
H10E C102 H10F 107.2
C100 C101 C102 129.4(9)
C100 C101 H10G 104.9
C102 C101 H10G 104.9
C100 C101 H10H 104.9
C102 C101 H10H 104.9
H10G C101 H10H 105.8
C101 C100 H10S 109.5
C101 C100 H10T 109.5
H10S C100 H10T 109.5
C101 C100 H10U 109.5
H10S C100 H10U 109.5
H10T C100 H10U 109.5
C31 C33 H33A 109.5
C31 C33 H33B 109.5
H33A C33 H33B 109.5
C31 C33 H33C 109.5
H33A C33 H33C 109.5
H33B C33 H33C 109.5
C36 C34 C26 112.9(3)
C36 C34 C35 110.1(3)
C26 C34 C35 111.0(4)
C36 C34 H34 107.5
C26 C34 H34 107.5
C35 C34 H34 107.5
C34 C35 H35A 109.5
C34 C35 H35B 109.5
H35A C35 H35B 109.5
C34 C35 H35C 109.5
H35A C35 H35C 109.5
H35B C35 H35C 109.5
C34 C36 H36A 109.5
C34 C36 H36B 109.5
H36A C36 H36B 109.5
C34 C36 H36C 109.5
H36A C36 H36C 109.5
H36B C36 H36C 109.5
C28 C37 C38 111.4(3)
C28 C37 C39 111.6(3)
C38 C37 C39 110.4(3)
C28 C37 H37 107.8
C38 C37 H37 107.8
C39 C37 H37 107.8
C37 C38 H38A 109.5
C37 C38 H38B 109.5
H38A C38 H38B 109.5
C37 C38 H38C 109.5
H38A C38 H38C 109.5
H38B C38 H38C 109.5
C37 C39 H39A 109.5
C37 C39 H39B 109.5
H39A C39 H39B 109.5
C37 C39 H39C 109.5
H39A C39 H39C 109.5
H39B C39 H39C 109.5
C45 C40 C41 119.3(4)
C45 C40 C20 121.9(3)
C41 C40 C20 118.6(3)
C42 C41 C40 118.8(4)
C42 C41 C49 119.7(4)
C40 C41 C49 121.5(4)
C43 C42 C41 122.4(4)
C43 C42 H42 118.8
C41 C42 H42 118.8
C42 C43 C44 117.8(4)
C42 C43 C57 113.7(5)
C44 C43 C57 127.5(5)
C42 C43 C56 128.0(6)
C44 C43 C56 112.9(6)
C43 C44 C45 122.0(4)
C43 C44 H44 119.0
C45 C44 H44 119.0
C44 C45 C40 119.6(4)
C44 C45 C46 118.1(4)
C40 C45 C46 122.3(4)
C45 C46 C48 111.0(3)
C45 C46 C47 111.6(3)
C48 C46 C47 110.1(3)
C45 C46 H46 108.0
C48 C46 H46 108.0
C47 C46 H46 108.0
C46 C47 H47A 109.5
C46 C47 H47B 109.5
H47A C47 H47B 109.5
C46 C47 H47C 109.5
H47A C47 H47C 109.5
H47B C47 H47C 109.5
C46 C48 H48A 109.5
C46 C48 H48B 109.5
H48A C48 H48B 109.5
C46 C48 H48C 109.5
H48A C48 H48C 109.5
H48B C48 H48C 109.5
C51 C49 C41 113.9(4)
C51 C49 C50 109.9(3)
C41 C49 C50 111.5(3)
C51 C49 H49 107.0
C41 C49 H49 107.0
C50 C49 H49 107.0
C49 C50 H50A 109.5
C49 C50 H50B 109.5
H50A C50 H50B 109.5
C49 C50 H50C 109.5
H50A C50 H50C 109.5
H50B C50 H50C 109.5
C49 C51 H51A 109.5
C49 C51 H51B 109.5
H51A C51 H51B 109.5
C49 C51 H51C 109.5
H51A C51 H51C 109.5
H51B C51 H51C 109.5
C57 C53 H54S 109.5
C57 C53 H54T 109.5
H54S C53 H54T 109.5
C57 C53 H54Z 109.5
H54S C53 H54Z 109.5
H54T C53 H54Z 109.5
C56 C53 H54V 109.5
C56 C53 H54W 109.5
H54V C53 H54W 109.5
C56 C53 H54X 109.5
H54V C53 H54X 109.5
H54W C53 H54X 109.5
C57 C54 H54A 109.5
C57 C54 H54B 109.5
H54A C54 H54B 109.5
C57 C54 H54C 109.5
H54A C54 H54C 109.5
H54B C54 H54C 109.5
C43 C57 C54 111.7(6)
C43 C57 C53 110.1(5)
C54 C57 C53 110.4(7)
C43 C57 H57 108.2
C54 C57 H57 108.2
C53 C57 H57 108.2
C56 C55 H55A 109.5
C56 C55 H55B 109.5
H55A C55 H55B 109.5
C56 C55 H55C 109.5
H55A C55 H55C 109.5
H55B C55 H55C 109.5
C53 C56 C55 113.3(10)
C53 C56 C43 110.0(8)
C55 C56 C43 101.7(9)
C53 C56 H56 110.5
C55 C56 H56 110.5
C43 C56 H56 110.5

loop_
_geom_bond_atom_site_label_1
_geom_bond_atom_site_label_2
_geom_bond_distance
Ge01 C1 1.980(3)
Ge01 C19 1.984(3)
Ge01 Cl03 2.1921(9)
Ge01 Ge02 2.5201(5)
C1 C2 1.397(5)
C1 C6 1.402(5)
P1 C7 1.806(4)
P1 C13 1.815(4)
P1 C6 1.817(4)
P1 Ge02 2.4952(9)
Ge02 Cl04 2.2762(10)
C2 C3 1.396(5)
C2 H2 0.9500
C3 C4 1.383(5)
C3 H3 0.9500
C4 C5 1.386(6)
C4 H4 0.9500
C6 C5 1.402(5)
C5 H5 0.9500
C9 C10 1.369(6)
C9 C8 1.386(6)
C9 H9 0.9500
C8 C7 1.383(5)
C8 H8 0.9500
C7 C12 1.390(5)
C10 C11 1.384(6)
C10 H10 0.9500
C11 C12 1.392(5)
C11 H11 0.9500
C12 H12 0.9500
C14 C13 1.387(5)
C14 C15 1.396(5)
C14 H14 0.9500
C13 C18 1.393(5)
C15 C16 1.384(6)
C15 H15 0.9500
C17 C18 1.383(5)
C17 C16 1.383(6)
C17 H17 0.9500
C16 H16 0.9500
C18 H18 0.9500
C19 C24 1.410(5)
C19 C20 1.410(5)
C20 C21 1.407(5)
C20 C40 1.505(5)
C21 C22 1.378(6)
C21 H21 0.9500
C22 C23 1.378(6)
C22 H22 0.9500
C23 C24 1.405(5)
C23 H23 0.9500
C24 C25 1.505(5)
C25 C30 1.407(5)
C25 C26 1.416(5)
C26 C27 1.386(5)
C26 C34 1.527(5)
C27 C28 1.389(6)
C27 H27 0.9500
C28 C29 1.392(5)
C28 C37 1.508(5)
C29 C30 1.396(5)
C29 H29 0.9500
C30 C31 1.522(5)
C31 C32 1.523(6)
C31 C33 1.541(5)
C31 H31 1.0000
C32 H32A 0.9800
C32 H32B 0.9800
C32 H32C 0.9800
C105 C104 1.437(8)
C105 H10V 0.9800
C105 H10W 0.9800
C105 H10X 0.9800
C104 C103 1.481(8)
C104 H10A 0.9900
C104 H10B 0.9900
C103 C102 1.445(8)
C103 H10C 0.9900
C103 H10D 0.9900
C102 C101 1.447(8)
C102 H10E 0.9900
C102 H10F 0.9900
C101 C100 1.354(8)
C101 H10G 0.9900
C101 H10H 0.9900
C100 H10S 0.9800
C100 H10T 0.9800
C100 H10U 0.9800
C33 H33A 0.9800
C33 H33B 0.9800
C33 H33C 0.9800
C34 C36 1.524(6)
C34 C35 1.533(5)
C34 H34 1.0000
C35 H35A 0.9800
C35 H35B 0.9800
C35 H35C 0.9800
C36 H36A 0.9800
C36 H36B 0.9800
C36 H36C 0.9800
C37 C38 1.529(6)
C37 C39 1.532(6)
C37 H37 1.0000
C38 H38A 0.9800
C38 H38B 0.9800
C38 H38C 0.9800
C39 H39A 0.9800
C39 H39B 0.9800
C39 H39C 0.9800
C40 C45 1.396(5)
C40 C41 1.419(5)
C41 C42 1.387(6)
C41 C49 1.526(6)
C42 C43 1.386(7)
C42 H42 0.9500
C43 C44 1.388(6)
C43 C57 1.500(8)
C43 C56 1.659(11)
C44 C45 1.389(6)
C44 H44 0.9500
C45 C46 1.525(5)
C46 C48 1.527(5)
C46 C47 1.533(5)
C46 H46 1.0000
C47 H47A 0.9800
C47 H47B 0.9800
C47 H47C 0.9800
C48 H48A 0.9800
C48 H48B 0.9800
C48 H48C 0.9800
C49 C51 1.522(5)
C49 C50 1.533(5)
C49 H49 1.0000
C50 H50A 0.9800
C50 H50B 0.9800
C50 H50C 0.9800
C51 H51A 0.9800
C51 H51B 0.9800
C51 H51C 0.9800
C53 C56 1.411(12)
C53 C57 1.572(9)
C53 H54S 0.9800
C53 H54T 0.9800
C53 H54Z 0.9800
C53 H54V 0.9800
C53 H54W 0.9800
C53 H54X 0.9800
C54 C57 1.509(12)
C54 H54A 0.9800
C54 H54B 0.9800
C54 H54C 0.9800
C57 H57 1.0000
C55 C56 1.528(19)
C55 H55A 0.9800
C55 H55B 0.9800
C55 H55C 0.9800
C56 H56 1.0000
